data_2312056
loop_
_publ_author_name
'Yennawar, Hemant P.'
'Sigmon, Anna'
'Margulis, Eleanora'

_publ_section_title
;
 Crystal structures of three newly synthesized flavanone hydrazones.
;
_journal_coeditor_code JY2026
_journal_issue 'Pt 3'
_journal_name_full 'Acta crystallographica. Section E, Crystallographic communications'
_journal_page_first 236
_journal_page_last 240
_journal_paper_doi 10.1107/S2056989023001184
_journal_volume 79
_journal_year 2023
_chemical_formula_iupac 'C22 H18 N2 O6, C2 H6 O'
_chemical_formula_moiety 'C22 H18 N2 O6, C2 H6 O'
_chemical_formula_sum 'C24 H24 N2 O7'
_chemical_formula_weight 452.45
_chemical_name_systematic
'(+-,E)-<i>N</i>'-[5,7-Dihydroxy-2-(4-hydroxyphenyl)chroman-4-ylidene]-4-hydroxybenzohydrazide ethanol monosolvate'
_space_group_crystal_system triclinic
_space_group_IT_number 2
_space_group_name_Hall '-P 1'
_space_group_name_H-M_alt 'P -1'
_atom_sites_solution_hydrogens mixed
_audit_creation_method
;
Olex2 1.3-ac4
(compiled 2020.11.27 svn.r5f609507 for Rigaku OD, GUI svn.r6214)
;
_cell_angle_alpha 84.557(7)
_cell_angle_beta 68.169(8)
_cell_angle_gamma 82.529(7)
_cell_formula_units_Z 2
_cell_length_a 10.0964(9)
_cell_length_b 10.1570(8)
_cell_length_c 12.3628(10)
_cell_measurement_reflns_used 5399
_cell_measurement_temperature 293(2)
_cell_measurement_theta_max 75.9850
_cell_measurement_theta_min 3.8550
_cell_volume 1165.39(18)
_computing_cell_refinement
;
CrysAlisPro 1.171.42.63a (Rigaku OD, 2022)
;
_computing_data_collection
;
CrysAlisPro 1.171.42.63a (Rigaku OD, 2022)
;
_computing_data_reduction
;
CrysAlisPro 1.171.42.63a (Rigaku OD, 2022)
;
_computing_molecular_graphics
;
Olex2 1.3-ac4 (Dolomanov <i>et al.</i>,  2009)
;
_computing_publication_material
;
Olex2 1.3-ac4 (Dolomanov <i>et al.</i>,  2009)
;
_computing_structure_refinement
;
SHELXL 2018/3 (Sheldrick, 2015)
;
_diffrn_ambient_temperature 293(2)
_diffrn_detector 'Hybrid Pixel Array Detector'
_diffrn_detector_area_resol_mean 10.0000
_diffrn_measured_fraction_theta_full 0.991
_diffrn_measured_fraction_theta_max 0.909
_diffrn_measurement_device 'four-circle diffractometer'
_diffrn_measurement_device_type 'ROD, Synergy Custom system, HyPix-Arc 150'
_diffrn_measurement_method '\w scans'
_diffrn_radiation_monochromator mirror
_diffrn_radiation_probe x-ray
_diffrn_radiation_type 'Cu K\a'
_diffrn_radiation_wavelength 1.54184
_diffrn_reflns_av_R_equivalents 0.0449
_diffrn_reflns_av_unetI/netI 0.0472
_diffrn_reflns_limit_h_max 11
_diffrn_reflns_limit_h_min -12
_diffrn_reflns_limit_k_max 12
_diffrn_reflns_limit_k_min -11
_diffrn_reflns_limit_l_max 14
_diffrn_reflns_limit_l_min -15
_diffrn_reflns_number 12522
_diffrn_reflns_theta_full 67.684
_diffrn_reflns_theta_max 78.983
_diffrn_reflns_theta_min 3.857
_diffrn_source 'Rotating-anode X-ray tube'
_exptl_absorpt_coefficient_mu 0.798
_exptl_absorpt_correction_T_max 1.00000
_exptl_absorpt_correction_T_min 0.65956
_exptl_absorpt_correction_type multi-scan
_exptl_absorpt_process_details
;
(CrysAlisPro; Rigaku OD, 2022)
;
_exptl_crystal_colour yellow
_exptl_crystal_density_diffrn 1.289
_exptl_crystal_description plate
_exptl_crystal_F_000 476
_exptl_crystal_size_max 0.18
_exptl_crystal_size_mid 0.16
_exptl_crystal_size_min 0.04
_refine_diff_density_max 0.449
_refine_diff_density_min -0.266
_refine_ls_extinction_coef 0.015(3)
_refine_ls_extinction_expression Fc^*^=kFc[1+0.001xFc^2^\l^3^/sin(2\q)]^-1/4^
_refine_ls_extinction_method
;
SHELXL-2018/3 (Sheldrick 2015)
;
_refine_ls_goodness_of_fit_ref 1.073
_refine_ls_hydrogen_treatment constr
_refine_ls_matrix_type full
_refine_ls_number_parameters 405
_refine_ls_number_reflns 4585
_refine_ls_number_restraints 136
_refine_ls_restrained_S_all 1.066
_refine_ls_R_factor_all 0.1186
_refine_ls_R_factor_gt 0.0855
_refine_ls_shift/su_max 0.000
_refine_ls_shift/su_mean 0.000
_refine_ls_structure_factor_coef Fsqd
_refine_ls_weighting_details 'w=1/[\s^2^(Fo^2^)+(0.1916P)^2^] where P=(Fo^2^+2Fc^2^)/3'
_refine_ls_weighting_scheme calc
_refine_ls_wR_factor_gt 0.2521
_refine_ls_wR_factor_ref 0.3006
_reflns_number_gt 2642
_reflns_number_total 4585
_reflns_threshold_expression 'I > 2\s(I)'
_cod_data_source_file jy2026sup1.cif
_cod_data_source_block II
_cod_database_code 2312056
_shelx_space_group_comment
;
The symmetry employed for this shelxl refinement is uniquely defined
by the following loop, which should always be used as a source of
symmetry information in preference to the above space-group names.
They are only intended as comments.
;
_shelx_estimated_absorpt_t_min 0.870
_shelx_estimated_absorpt_t_max 0.969

loop_
_space_group_symop_operation_xyz
'x, y, z'
'-x, -y, -z'

loop_
_atom_site_type_symbol
_atom_site_label
_atom_site_fract_x
_atom_site_fract_y
_atom_site_fract_z
_atom_site_U_iso_or_equiv
_atom_site_adp_type
_atom_site_calc_flag
_atom_site_occupancy
_atom_site_disorder_assembly
_atom_site_disorder_group
O O1 -0.1351(2) 0.6849(2) 0.79739(19) 0.0754(7) Uani d 1 . .
O O2 -0.3070(2) 0.4492(2) 0.5747(2) 0.0785(7) Uani d 1 . .
H H2 -0.342557 0.411258 0.638824 0.118 Uiso calc 1 . .
O O3 0.0348(2) 0.7463(2) 0.37844(18) 0.0724(6) Uani d 1 . .
H H3 0.085010 0.796329 0.390234 0.109 Uiso calc 1 . .
O O5 0.3098(3) 0.9705(2) 0.3030(2) 0.0837(7) Uani d 1 . .
O O6 0.6730(3) 1.3952(3) 0.3686(2) 0.0925(8) Uani d 1 . .
H H6 0.640291 1.442748 0.424580 0.139 Uiso calc 1 . .
N N1 0.1291(3) 0.8729(2) 0.4979(2) 0.0644(7) Uani d 1 . .
N N2 0.2153(3) 0.9675(2) 0.4986(2) 0.0654(7) Uani d 1 . .
H H2A 0.211270 0.997485 0.562629 0.079 Uiso calc 1 . .
C C1 0.0487(3) 0.8194(3) 0.5956(3) 0.0607(7) Uani d 1 . .
C C2 -0.0431(3) 0.7220(3) 0.5882(3) 0.0610(7) Uani d 1 . .
C C3 -0.0481(3) 0.6899(3) 0.4820(3) 0.0609(8) Uani d 1 . .
C C4 -0.1388(3) 0.6004(3) 0.4786(3) 0.0639(8) Uani d 1 . .
H H4 -0.144130 0.582551 0.407948 0.077 Uiso calc 1 . .
C C5 -0.2211(3) 0.5383(3) 0.5811(3) 0.0654(8) Uani d 1 . .
C C6 -0.2188(3) 0.5665(3) 0.6873(3) 0.0682(8) Uani d 1 . .
H H6A -0.275641 0.524598 0.756009 0.082 Uiso calc 1 . .
C C7 -0.1302(3) 0.6585(3) 0.6892(3) 0.0643(8) Uani d 1 . .
C C9 0.0375(4) 0.8466(4) 0.7136(3) 0.0741(9) Uani d 1 . .
H H9AA 0.045689 0.940341 0.715850 0.089 Uiso calc 0.340(11) A 1
H H9AB 0.117221 0.796585 0.729797 0.089 Uiso calc 0.340(11) A 1
H H9BC 0.130296 0.866285 0.710629 0.089 Uiso calc 0.660(11) A 2
H H9BD -0.029867 0.924754 0.739493 0.089 Uiso calc 0.660(11) A 2
O O4_1 -0.106(5) 0.864(3) 1.260(2) 0.073(5) Uani d 0.340(11) A 1
H H4_1 -0.030662 0.825179 1.262161 0.110 Uiso d 0.340(11) A 1
C C8_1 -0.0995(14) 0.8119(11) 0.8069(7) 0.066(3) Uani d 0.340(11) A 1
H H8_1 -0.176753 0.877540 0.800365 0.079 Uiso calc 0.340(11) A 1
C C10_1 -0.097(2) 0.8167(15) 0.9282(10) 0.061(3) Uani d 0.340(11) A 1
C C11_1 -0.175(2) 0.9296(17) 0.9914(13) 0.070(3) Uani d 0.340(11) A 1
H H11_1 -0.225729 0.993774 0.958569 0.084 Uiso calc 0.340(11) A 1
C C12_1 -0.176(3) 0.943(2) 1.1033(17) 0.077(4) Uani d 0.340(11) A 1
H H12_1 -0.209873 1.023414 1.139562 0.092 Uiso calc 0.340(11) A 1
C C13_1 -0.1256(16) 0.8330(19) 1.1593(13) 0.056(3) Uani d 0.340(11) A 1
C C14_1 -0.039(2) 0.730(2) 1.0937(16) 0.080(5) Uani d 0.340(11) A 1
H H14_1 0.009772 0.665175 1.126783 0.096 Uiso calc 0.340(11) A 1
C C15_1 -0.026(2) 0.7250(18) 0.9820(14) 0.076(4) Uani d 0.340(11) A 1
H H15_1 0.034812 0.655947 0.939016 0.092 Uiso calc 0.340(11) A 1
O O4_2 -0.135(2) 0.8700(16) 1.2634(11) 0.077(3) Uani d 0.660(11) A 2
H H4_2 -0.096223 0.813666 1.297414 0.115 Uiso d 0.660(11) A 2
C C8_2 -0.0097(7) 0.7352(7) 0.7987(4) 0.0706(19) Uani d 0.660(11) A 2
H H8_2 0.068019 0.662710 0.777363 0.085 Uiso calc 0.660(11) A 2
C C10_2 -0.0381(10) 0.7645(10) 0.9230(6) 0.071(2) Uani d 0.660(11) A 2
C C11_2 -0.1351(10) 0.8742(10) 0.9700(7) 0.076(2) Uani d 0.660(11) A 2
H H11_2 -0.178298 0.925612 0.923456 0.092 Uiso calc 0.660(11) A 2
C C12_2 -0.1690(17) 0.9089(12) 1.0835(10) 0.083(3) Uani d 0.660(11) A 2
H H12_2 -0.243121 0.974346 1.116940 0.099 Uiso calc 0.660(11) A 2
C C13_2 -0.0882(10) 0.8423(11) 1.1457(8) 0.064(2) Uani d 0.660(11) A 2
C C14_2 0.0007(13) 0.7302(12) 1.1015(9) 0.078(2) Uani d 0.660(11) A 2
H H14_2 0.043577 0.677733 1.147780 0.094 Uiso calc 0.660(11) A 2
C C15_2 0.0274(9) 0.6940(9) 0.9912(7) 0.078(2) Uani d 0.660(11) A 2
H H15_2 0.091550 0.619884 0.962366 0.093 Uiso calc 0.660(11) A 2
C C16_2 0.3063(3) 1.0107(3) 0.3936(3) 0.0636(8) Uani d 1 . .
C C17_2 0.4023(3) 1.1118(3) 0.3940(3) 0.0608(7) Uani d 1 . .
C C18_2 0.4883(3) 1.1626(3) 0.2872(3) 0.0723(9) Uani d 1 . .
H H18_2 0.485608 1.132852 0.219239 0.087 Uiso calc 1 . .
C C19_2 0.5787(4) 1.2575(4) 0.2797(3) 0.0819(10) Uani d 1 . .
H H19_2 0.636572 1.291323 0.207324 0.098 Uiso calc 1 . .
C C20_2 0.5820(3) 1.3016(3) 0.3814(3) 0.0707(9) Uani d 1 . .
C C21_2 0.4985(3) 1.2513(3) 0.4867(3) 0.0693(8) Uani d 1 . .
H H21_2 0.501184 1.281219 0.554621 0.083 Uiso calc 1 . .
C C22_2 0.4093(3) 1.1559(3) 0.4939(3) 0.0659(8) Uani d 1 . .
H H22_2 0.353493 1.121001 0.566623 0.079 Uiso calc 1 . .
O O1_3 -0.388(2) 1.274(2) 0.7634(16) 0.091(4) Uani d 0.433(11) B 1
H H1_3 -0.340646 1.201827 0.758789 0.136 Uiso calc 0.433(11) B 1
C C1_3 -0.5178(19) 1.2716(16) 0.8636(15) 0.098(4) Uani d 0.433(11) B 1
H H1A_3 -0.494641 1.243379 0.932237 0.117 Uiso calc 0.433(11) B 1
H H1B_3 -0.575177 1.207245 0.853981 0.117 Uiso calc 0.433(11) B 1
C C2_3 -0.6057(13) 1.4090(11) 0.8819(13) 0.143(6) Uani d 0.433(11) B 1
H H2A_3 -0.596826 1.450423 0.806772 0.214 Uiso d 0.433(11) B 1
H H2B_3 -0.577666 1.466963 0.924742 0.214 Uiso d 0.433(11) B 1
H H2C_3 -0.703526 1.391903 0.924062 0.214 Uiso d 0.433(11) B 1
O O1_4 -0.412(2) 1.3022(18) 0.7513(12) 0.106(4) Uani d 0.567(11) B 2
H H1_4 -0.350775 1.242391 0.755089 0.159 Uiso calc 0.567(11) B 2
C C1_4 -0.527(2) 1.313(2) 0.8644(15) 0.163(8) Uani d 0.567(11) B 2
H H1A_4 -0.609437 1.275514 0.862817 0.196 Uiso calc 0.567(11) B 2
H H1B_4 -0.554448 1.406173 0.881159 0.196 Uiso calc 0.567(11) B 2
C C2_4 -0.4798(13) 1.2400(19) 0.9615(9) 0.206(8) Uani d 0.567(11) B 2
H H2A_4 -0.447910 1.148451 0.944346 0.310 Uiso d 0.567(11) B 2
H H2B_4 -0.556780 1.244951 1.036036 0.310 Uiso d 0.567(11) B 2
H H2C_4 -0.401730 1.283391 0.963206 0.310 Uiso d 0.567(11) B 2

loop_
_atom_site_aniso_label
_atom_site_aniso_U_11
_atom_site_aniso_U_22
_atom_site_aniso_U_33
_atom_site_aniso_U_12
_atom_site_aniso_U_13
_atom_site_aniso_U_23
O1 0.0832(14) 0.0856(15) 0.0645(14) -0.0407(12) -0.0238(10) -0.0078(11)
O2 0.0804(14) 0.0765(14) 0.0888(16) -0.0392(11) -0.0314(13) -0.0090(12)
O3 0.0789(14) 0.0811(15) 0.0653(13) -0.0354(11) -0.0278(10) 0.0010(11)
O5 0.1085(17) 0.0820(15) 0.0691(15) -0.0476(13) -0.0290(12) -0.0070(11)
O6 0.0878(16) 0.0978(19) 0.099(2) -0.0569(14) -0.0259(13) -0.0063(14)
N1 0.0650(14) 0.0629(15) 0.0726(17) -0.0284(11) -0.0269(12) 0.0000(12)
N2 0.0682(15) 0.0660(15) 0.0703(16) -0.0289(12) -0.0270(12) -0.0056(12)
C1 0.0607(16) 0.0604(17) 0.0678(18) -0.0188(13) -0.0266(13) -0.0051(13)
C2 0.0598(16) 0.0607(17) 0.0676(19) -0.0216(13) -0.0239(13) -0.0037(14)
C3 0.0626(16) 0.0604(17) 0.0646(18) -0.0175(13) -0.0252(13) -0.0030(13)
C4 0.0621(16) 0.0664(18) 0.0709(19) -0.0189(14) -0.0282(14) -0.0068(15)
C5 0.0598(16) 0.0637(18) 0.080(2) -0.0207(13) -0.0266(14) -0.0121(15)
C6 0.0642(17) 0.0693(19) 0.072(2) -0.0276(14) -0.0191(14) -0.0037(15)
C7 0.0594(16) 0.0702(19) 0.0664(19) -0.0203(13) -0.0202(13) -0.0109(14)
C9 0.079(2) 0.081(2) 0.072(2) -0.0358(16) -0.0279(16) -0.0060(16)
O4_1 0.073(11) 0.091(9) 0.065(7) -0.011(6) -0.029(6) -0.029(6)
C8_1 0.078(7) 0.060(6) 0.066(5) -0.025(5) -0.029(5) -0.002(4)
C10_1 0.093(11) 0.047(8) 0.057(6) -0.028(6) -0.032(7) -0.012(4)
C11_1 0.088(10) 0.068(9) 0.060(7) -0.012(6) -0.032(6) -0.012(5)
C12_1 0.100(10) 0.090(9) 0.062(8) -0.035(8) -0.043(8) -0.017(6)
C13_1 0.040(7) 0.090(6) 0.041(5) -0.050(5) -0.004(4) 0.001(4)
C14_1 0.096(14) 0.094(8) 0.066(7) -0.026(8) -0.039(7) -0.016(5)
C15_1 0.094(12) 0.080(9) 0.068(7) -0.002(7) -0.044(8) -0.014(6)
O4_2 0.086(9) 0.086(4) 0.061(3) -0.022(4) -0.027(3) -0.003(3)
C8_2 0.067(3) 0.078(4) 0.074(3) -0.024(3) -0.026(2) -0.011(2)
C10_2 0.076(5) 0.071(6) 0.073(4) -0.019(3) -0.028(3) -0.009(3)
C11_2 0.089(6) 0.074(7) 0.075(5) -0.015(4) -0.037(5) -0.012(4)
C12_2 0.090(4) 0.096(6) 0.074(5) -0.020(5) -0.037(4) -0.020(4)
C13_2 0.047(4) 0.083(4) 0.062(4) -0.039(3) -0.009(3) -0.008(3)
C14_2 0.080(6) 0.091(4) 0.072(4) -0.024(4) -0.030(3) -0.015(3)
C15_2 0.078(5) 0.085(5) 0.075(4) -0.013(3) -0.030(3) -0.014(3)
C16_2 0.0712(18) 0.0588(17) 0.0642(19) -0.0208(14) -0.0236(14) -0.0042(14)
C17_2 0.0573(15) 0.0597(17) 0.0670(19) -0.0153(13) -0.0208(13) -0.0053(13)
C18_2 0.0748(19) 0.077(2) 0.067(2) -0.0291(16) -0.0208(15) -0.0048(15)
C19_2 0.076(2) 0.096(2) 0.074(2) -0.0429(18) -0.0173(16) -0.0016(18)
C20_2 0.0616(17) 0.073(2) 0.084(2) -0.0257(14) -0.0270(15) -0.0075(16)
C21_2 0.0640(17) 0.073(2) 0.075(2) -0.0218(15) -0.0238(15) -0.0100(16)
C22_2 0.0654(17) 0.0676(18) 0.0684(19) -0.0223(14) -0.0228(14) -0.0071(14)
O1_3 0.096(7) 0.060(8) 0.086(6) -0.019(4) 0.001(5) 0.009(4)
C1_3 0.100(8) 0.083(8) 0.091(9) -0.023(6) -0.006(5) -0.012(6)
C2_3 0.100(8) 0.080(7) 0.189(14) 0.002(6) 0.017(7) -0.022(8)
O1_4 0.134(8) 0.069(8) 0.102(5) -0.032(5) -0.019(5) -0.009(5)
C1_4 0.179(15) 0.154(18) 0.132(10) -0.079(13) -0.014(7) 0.018(10)
C2_4 0.174(11) 0.36(2) 0.077(6) -0.065(12) -0.031(6) 0.000(9)

loop_
_atom_type_symbol
_atom_type_description
_atom_type_scat_dispersion_real
_atom_type_scat_dispersion_imag
_atom_type_scat_source
C C 0.0181 0.0091 'International Tables Vol C Tables 4.2.6.8 and 6.1.1.4'
H H 0.0000 0.0000 'International Tables Vol C Tables 4.2.6.8 and 6.1.1.4'
N N 0.0311 0.0180 'International Tables Vol C Tables 4.2.6.8 and 6.1.1.4'
O O 0.0492 0.0322 'International Tables Vol C Tables 4.2.6.8 and 6.1.1.4'

loop_
_geom_angle_atom_site_label_1
_geom_angle_atom_site_label_2
_geom_angle_atom_site_label_3
_geom_angle_site_symmetry_1
_geom_angle_site_symmetry_3
_geom_angle
_geom_angle_publ_flag
C7 O1 C8_1 . . 115.5(4) ?
C7 O1 C8_2 . . 115.1(3) ?
C5 O2 H2 . . 109.5 ?
C3 O3 H3 . . 109.5 ?
C20_2 O6 H6 . . 109.5 ?
C1 N1 N2 . . 119.6(3) ?
N1 N2 H2A . . 121.7 ?
C16_2 N2 N1 . . 116.7(3) ?
C16_2 N2 H2A . . 121.7 ?
N1 C1 C2 . . 116.6(3) ?
N1 C1 C9 . . 127.1(3) ?
C9 C1 C2 . . 116.3(3) ?
C3 C2 C1 . . 122.7(3) ?
C7 C2 C1 . . 119.9(3) ?
C7 C2 C3 . . 117.4(3) ?
O3 C3 C2 . . 121.4(2) ?
O3 C3 C4 . . 117.4(3) ?
C4 C3 C2 . . 121.2(3) ?
C3 C4 H4 . . 120.4 ?
C5 C4 C3 . . 119.1(3) ?
C5 C4 H4 . . 120.4 ?
O2 C5 C4 . . 117.7(3) ?
O2 C5 C6 . . 120.7(3) ?
C4 C5 C6 . . 121.5(3) ?
C5 C6 H6A . . 120.7 ?
C5 C6 C7 . . 118.5(3) ?
C7 C6 H6A . . 120.7 ?
O1 C7 C2 . . 121.9(2) ?
O1 C7 C6 . . 115.9(3) ?
C6 C7 C2 . . 122.2(3) ?
C1 C9 H9AA . . 108.8 ?
C1 C9 H9AB . . 108.8 ?
C1 C9 H9BC . . 109.0 ?
C1 C9 H9BD . . 109.0 ?
C1 C9 C8_1 . . 113.6(4) ?
H9AA C9 H9AB . . 107.7 ?
H9BC C9 H9BD . . 107.8 ?
C8_1 C9 H9AA . . 108.8 ?
C8_1 C9 H9AB . . 108.8 ?
C8_2 C9 C1 . . 113.0(3) ?
C8_2 C9 H9BC . . 109.0 ?
C8_2 C9 H9BD . . 109.0 ?
C13_1 O4_1 H4_1 . . 109.4 ?
O1 C8_1 C9 . . 113.3(8) ?
O1 C8_1 H8_1 . . 107.8 ?
O1 C8_1 C10_1 . . 107.5(7) ?
C9 C8_1 H8_1 . . 107.8 ?
C9 C8_1 C10_1 . . 112.3(8) ?
C10_1 C8_1 H8_1 . . 107.8 ?
C11_1 C10_1 C8_1 . . 115.7(13) ?
C15_1 C10_1 C8_1 . . 127.0(13) ?
C15_1 C10_1 C11_1 . . 117.3(10) ?
C10_1 C11_1 H11_1 . . 120.3 ?
C12_1 C11_1 C10_1 . . 119.5(12) ?
C12_1 C11_1 H11_1 . . 120.3 ?
C11_1 C12_1 H12_1 . . 120.8 ?
C11_1 C12_1 C13_1 . . 118.4(13) ?
C13_1 C12_1 H12_1 . . 120.8 ?
C12_1 C13_1 O4_1 . . 113.3(16) ?
C14_1 C13_1 O4_1 . . 119.9(16) ?
C14_1 C13_1 C12_1 . . 119.2(13) ?
C13_1 C14_1 H14_1 . . 120.0 ?
C15_1 C14_1 C13_1 . . 119.9(15) ?
C15_1 C14_1 H14_1 . . 120.0 ?
C10_1 C15_1 H15_1 . . 118.4 ?
C14_1 C15_1 C10_1 . . 123.1(13) ?
C14_1 C15_1 H15_1 . . 118.4 ?
C13_2 O4_2 H4_2 . . 109.7 ?
O1 C8_2 C9 . . 113.5(5) ?
O1 C8_2 H8_2 . . 107.0 ?
O1 C8_2 C10_2 . . 107.3(4) ?
C9 C8_2 H8_2 . . 107.0 ?
C9 C8_2 C10_2 . . 114.6(5) ?
C10_2 C8_2 H8_2 . . 107.0 ?
C11_2 C10_2 C8_2 . . 117.9(8) ?
C15_2 C10_2 C8_2 . . 124.3(8) ?
C15_2 C10_2 C11_2 . . 117.8(6) ?
C10_2 C11_2 H11_2 . . 118.9 ?
C12_2 C11_2 C10_2 . . 122.3(7) ?
C12_2 C11_2 H11_2 . . 118.9 ?
C11_2 C12_2 H12_2 . . 121.2 ?
C11_2 C12_2 C13_2 . . 117.6(9) ?
C13_2 C12_2 H12_2 . . 121.2 ?
C12_2 C13_2 O4_2 . . 116.0(9) ?
C14_2 C13_2 O4_2 . . 122.3(9) ?
C14_2 C13_2 C12_2 . . 118.9(8) ?
C13_2 C14_2 H14_2 . . 119.3 ?
C15_2 C14_2 C13_2 . . 121.5(8) ?
C15_2 C14_2 H14_2 . . 119.3 ?
C10_2 C15_2 C14_2 . . 121.0(8) ?
C10_2 C15_2 H15_2 . . 119.5 ?
C14_2 C15_2 H15_2 . . 119.5 ?
O5 C16_2 N2 . . 121.7(3) ?
O5 C16_2 C17_2 . . 121.4(3) ?
N2 C16_2 C17_2 . . 116.9(3) ?
C18_2 C17_2 C16_2 . . 117.1(3) ?
C18_2 C17_2 C22_2 . . 118.7(3) ?
C22_2 C17_2 C16_2 . . 124.2(3) ?
C17_2 C18_2 H18_2 . . 119.6 ?
C17_2 C18_2 C19_2 . . 120.9(3) ?
C19_2 C18_2 H18_2 . . 119.6 ?
C18_2 C19_2 H19_2 . . 120.4 ?
C18_2 C19_2 C20_2 . . 119.2(3) ?
C20_2 C19_2 H19_2 . . 120.4 ?
O6 C20_2 C19_2 . . 116.6(3) ?
C21_2 C20_2 O6 . . 123.2(3) ?
C21_2 C20_2 C19_2 . . 120.2(3) ?
C20_2 C21_2 H21_2 . . 119.8 ?
C20_2 C21_2 C22_2 . . 120.4(3) ?
C22_2 C21_2 H21_2 . . 119.8 ?
C17_2 C22_2 H22_2 . . 119.7 ?
C21_2 C22_2 C17_2 . . 120.5(3) ?
C21_2 C22_2 H22_2 . . 119.7 ?
C1_3 O1_3 H1_3 . . 109.5 ?
O1_3 C1_3 H1A_3 . . 109.3 ?
O1_3 C1_3 H1B_3 . . 109.3 ?
O1_3 C1_3 C2_3 . . 111.6(12) ?
H1A_3 C1_3 H1B_3 . . 108.0 ?
C2_3 C1_3 H1A_3 . . 109.3 ?
C2_3 C1_3 H1B_3 . . 109.3 ?
C1_3 C2_3 H2A_3 . . 108.3 ?
C1_3 C2_3 H2B_3 . . 114.2 ?
C1_3 C2_3 H2C_3 . . 105.8 ?
H2A_3 C2_3 H2B_3 . . 109.5 ?
H2A_3 C2_3 H2C_3 . . 109.5 ?
H2B_3 C2_3 H2C_3 . . 109.5 ?
C1_4 O1_4 H1_4 . . 109.5 ?
O1_4 C1_4 H1A_4 . . 109.4 ?
O1_4 C1_4 H1B_4 . . 109.4 ?
O1_4 C1_4 C2_4 . . 111.3(13) ?
H1A_4 C1_4 H1B_4 . . 108.0 ?
C2_4 C1_4 H1A_4 . . 109.4 ?
C2_4 C1_4 H1B_4 . . 109.4 ?
C1_4 C2_4 H2A_4 . . 110.4 ?
C1_4 C2_4 H2B_4 . . 111.2 ?
C1_4 C2_4 H2C_4 . . 106.7 ?
H2A_4 C2_4 H2B_4 . . 109.5 ?
H2A_4 C2_4 H2C_4 . . 109.5 ?
H2B_4 C2_4 H2C_4 . . 109.5 ?

loop_
_geom_bond_atom_site_label_1
_geom_bond_atom_site_label_2
_geom_bond_site_symmetry_2
_geom_bond_distance
_geom_bond_publ_flag
O1 C7 . 1.370(4) ?
O1 C8_1 . 1.410(9) ?
O1 C8_2 . 1.433(5) ?
O2 H2 . 0.8200 ?
O2 C5 . 1.359(3) ?
O3 H3 . 0.8200 ?
O3 C3 . 1.363(3) ?
O5 C16_2 . 1.215(3) ?
O6 H6 . 0.8200 ?
O6 C20_2 . 1.366(3) ?
N1 N2 . 1.380(3) ?
N1 C1 . 1.294(4) ?
N2 H2A . 0.8600 ?
N2 C16_2 . 1.354(4) ?
C1 C2 . 1.471(3) ?
C1 C9 . 1.471(4) ?
C2 C3 . 1.403(4) ?
C2 C7 . 1.388(4) ?
C3 C4 . 1.385(4) ?
C4 H4 . 0.9300 ?
C4 C5 . 1.377(4) ?
C5 C6 . 1.378(4) ?
C6 H6A . 0.9300 ?
C6 C7 . 1.383(4) ?
C9 H9AA . 0.9700 ?
C9 H9AB . 0.9700 ?
C9 H9BC . 0.9700 ?
C9 H9BD . 0.9700 ?
C9 C8_1 . 1.494(11) ?
C9 C8_2 . 1.469(7) ?
O4_1 H4_1 . 0.8200 ?
O4_1 C13_1 . 1.405(15) ?
C8_1 H8_1 . 0.9800 ?
C8_1 C10_1 . 1.515(11) ?
C10_1 C11_1 . 1.424(14) ?
C10_1 C15_1 . 1.375(14) ?
C11_1 H11_1 . 0.9300 ?
C11_1 C12_1 . 1.399(13) ?
C12_1 H12_1 . 0.9300 ?
C12_1 C13_1 . 1.401(14) ?
C13_1 C14_1 . 1.379(14) ?
C14_1 H14_1 . 0.9300 ?
C14_1 C15_1 . 1.341(14) ?
C15_1 H15_1 . 0.9300 ?
O4_2 H4_2 . 0.8200 ?
O4_2 C13_2 . 1.397(10) ?
C8_2 H8_2 . 0.9800 ?
C8_2 C10_2 . 1.506(8) ?
C10_2 C11_2 . 1.398(10) ?
C10_2 C15_2 . 1.356(9) ?
C11_2 H11_2 . 0.9300 ?
C11_2 C12_2 . 1.383(9) ?
C12_2 H12_2 . 0.9300 ?
C12_2 C13_2 . 1.393(10) ?
C13_2 C14_2 . 1.375(9) ?
C14_2 H14_2 . 0.9300 ?
C14_2 C15_2 . 1.365(9) ?
C15_2 H15_2 . 0.9300 ?
C16_2 C17_2 . 1.502(4) ?
C17_2 C18_2 . 1.378(4) ?
C17_2 C22_2 . 1.382(4) ?
C18_2 H18_2 . 0.9300 ?
C18_2 C19_2 . 1.386(4) ?
C19_2 H19_2 . 0.9300 ?
C19_2 C20_2 . 1.387(5) ?
C20_2 C21_2 . 1.355(5) ?
C21_2 H21_2 . 0.9300 ?
C21_2 C22_2 . 1.382(4) ?
C22_2 H22_2 . 0.9300 ?
O1_3 H1_3 . 0.8200 ?
O1_3 C1_3 . 1.431(11) ?
C1_3 H1A_3 . 0.9700 ?
C1_3 H1B_3 . 0.9700 ?
C1_3 C2_3 . 1.541(12) ?
C2_3 H2A_3 . 0.9601 ?
C2_3 H2B_3 . 0.9599 ?
C2_3 H2C_3 . 0.9600 ?
O1_4 H1_4 . 0.8200 ?
O1_4 C1_4 . 1.448(12) ?
C1_4 H1A_4 . 0.9700 ?
C1_4 H1B_4 . 0.9700 ?
C1_4 C2_4 . 1.542(14) ?
C2_4 H2A_4 . 0.9600 ?
C2_4 H2B_4 . 0.9601 ?
C2_4 H2C_4 . 0.9600 ?

loop_
_geom_hbond_atom_site_label_D
_geom_hbond_atom_site_label_H
_geom_hbond_atom_site_label_A
_geom_hbond_site_symmetry_A
_geom_hbond_distance_DH
_geom_hbond_distance_HA
_geom_hbond_distance_DA
_geom_hbond_angle_DHA
_geom_hbond_publ_flag
O3 H3 N1 . 0.82 1.82 2.542(3) 146.7 yes
O6 H6 O2 1_665 0.82 2.12 2.739(4) 132.2 yes
O4_1 H4_1 O3 1_556 0.82 1.87 2.52(3) 135.9 yes
O4_2 H4_2 O3 1_556 0.82 1.96 2.728(15) 155.5 yes
O1_3 H1_3 O5 2_576 0.82 1.92 2.62(2) 143.6 yes
O1_4 H1_4 O5 2_576 0.82 2.28 2.877(17) 130.0 yes

loop_
_geom_torsion_atom_site_label_1
_geom_torsion_atom_site_label_2
_geom_torsion_atom_site_label_3
_geom_torsion_atom_site_label_4
_geom_torsion_site_symmetry_1
_geom_torsion_site_symmetry_2
_geom_torsion_site_symmetry_3
_geom_torsion_site_symmetry_4
_geom_torsion
_geom_torsion_publ_flag
O1 C8_1 C10_1 C11_1 . . . . -130.6(15) ?
O1 C8_1 C10_1 C15_1 . . . . 50.2(19) ?
O1 C8_2 C10_2 C11_2 . . . . -72.0(8) ?
O1 C8_2 C10_2 C15_2 . . . . 110.1(9) ?
O2 C5 C6 C7 . . . . -179.6(3) ?
O3 C3 C4 C5 . . . . 178.0(3) ?
O5 C16_2 C17_2 C18_2 . . . . 3.7(5) ?
O5 C16_2 C17_2 C22_2 . . . . -176.2(3) ?
O6 C20_2 C21_2 C22_2 . . . . -179.5(3) ?
N1 N2 C16_2 O5 . . . . 1.6(5) ?
N1 N2 C16_2 C17_2 . . . . -178.9(2) ?
N1 C1 C2 C3 . . . . -1.8(5) ?
N1 C1 C2 C7 . . . . 178.7(3) ?
N1 C1 C9 C8_1 . . . . 157.7(6) ?
N1 C1 C9 C8_2 . . . . -154.8(4) ?
N2 N1 C1 C2 . . . . 178.4(2) ?
N2 N1 C1 C9 . . . . -0.7(5) ?
N2 C16_2 C17_2 C18_2 . . . . -175.8(3) ?
N2 C16_2 C17_2 C22_2 . . . . 4.3(5) ?
C1 N1 N2 C16_2 . . . . 174.2(3) ?
C1 C2 C3 O3 . . . . 1.2(5) ?
C1 C2 C3 C4 . . . . -178.2(3) ?
C1 C2 C7 O1 . . . . 0.9(5) ?
C1 C2 C7 C6 . . . . 179.8(3) ?
C1 C9 C8_1 O1 . . . . 47.3(10) ?
C1 C9 C8_1 C10_1 . . . . 169.4(8) ?
C1 C9 C8_2 O1 . . . . -49.8(6) ?
C1 C9 C8_2 C10_2 . . . . -173.6(5) ?
C2 C1 C9 C8_1 . . . . -21.4(7) ?
C2 C1 C9 C8_2 . . . . 26.1(5) ?
C2 C3 C4 C5 . . . . -2.6(5) ?
C3 C2 C7 O1 . . . . -178.7(3) ?
C3 C2 C7 C6 . . . . 0.2(5) ?
C3 C4 C5 O2 . . . . -178.8(3) ?
C3 C4 C5 C6 . . . . 2.3(5) ?
C4 C5 C6 C7 . . . . -0.7(5) ?
C5 C6 C7 O1 . . . . 178.4(3) ?
C5 C6 C7 C2 . . . . -0.5(5) ?
C7 O1 C8_1 C9 . . . . -49.7(10) ?
C7 O1 C8_1 C10_1 . . . . -174.4(8) ?
C7 O1 C8_2 C9 . . . . 49.4(6) ?
C7 O1 C8_2 C10_2 . . . . 177.2(5) ?
C7 C2 C3 O3 . . . . -179.2(3) ?
C7 C2 C3 C4 . . . . 1.4(5) ?
C9 C1 C2 C3 . . . . 177.4(3) ?
C9 C1 C2 C7 . . . . -2.1(4) ?
C9 C8_1 C10_1 C11_1 . . . . 104.1(16) ?
C9 C8_1 C10_1 C15_1 . . . . -75.1(17) ?
C9 C8_2 C10_2 C11_2 . . . . 55.1(9) ?
C9 C8_2 C10_2 C15_2 . . . . -122.8(8) ?
O4_1 C13_1 C14_1 C15_1 . . . . -160(3) ?
C8_1 O1 C7 C2 . . . . 25.8(7) ?
C8_1 O1 C7 C6 . . . . -153.2(7) ?
C8_1 C10_1 C11_1 C12_1 . . . . -178.8(19) ?
C8_1 C10_1 C15_1 C14_1 . . . . -173.7(18) ?
C10_1 C11_1 C12_1 C13_1 . . . . -13(4) ?
C11_1 C10_1 C15_1 C14_1 . . . . 7(3) ?
C11_1 C12_1 C13_1 O4_1 . . . . 169(3) ?
C11_1 C12_1 C13_1 C14_1 . . . . 19(4) ?
C12_1 C13_1 C14_1 C15_1 . . . . -12(3) ?
C13_1 C14_1 C15_1 C10_1 . . . . -1(3) ?
C15_1 C10_1 C11_1 C12_1 . . . . 0(3) ?
O4_2 C13_2 C14_2 C15_2 . . . . 169.8(14) ?
C8_2 O1 C7 C2 . . . . -24.7(5) ?
C8_2 O1 C7 C6 . . . . 156.3(4) ?
C8_2 C10_2 C11_2 C12_2 . . . . 179.6(10) ?
C8_2 C10_2 C15_2 C14_2 . . . . 177.1(9) ?
C10_2 C11_2 C12_2 C13_2 . . . . 9.0(19) ?
C11_2 C10_2 C15_2 C14_2 . . . . -0.8(14) ?
C11_2 C12_2 C13_2 O4_2 . . . . -173.6(14) ?
C11_2 C12_2 C13_2 C14_2 . . . . -12.4(19) ?
C12_2 C13_2 C14_2 C15_2 . . . . 9.7(18) ?
C13_2 C14_2 C15_2 C10_2 . . . . -3.0(17) ?
C15_2 C10_2 C11_2 C12_2 . . . . -2.4(15) ?
C16_2 C17_2 C18_2 C19_2 . . . . 179.2(3) ?
C16_2 C17_2 C22_2 C21_2 . . . . -178.7(3) ?
C17_2 C18_2 C19_2 C20_2 . . . . -0.1(6) ?
C18_2 C17_2 C22_2 C21_2 . . . . 1.5(5) ?
C18_2 C19_2 C20_2 O6 . . . . -179.9(3) ?
C18_2 C19_2 C20_2 C21_2 . . . . 0.6(6) ?
C19_2 C20_2 C21_2 C22_2 . . . . 0.0(5) ?
C20_2 C21_2 C22_2 C17_2 . . . . -1.0(5) ?
C22_2 C17_2 C18_2 C19_2 . . . . -0.9(5) ?

_cod_database_fobs_code 2312056
